data_7059650
loop_
_publ_author_name
'Fernandes, Tiago A.'
'Andr\'e, V\^ania'
'Arol, Aliaksandr S.'
'Fran\,ca, \^Angela'
'Mikhalyonok, Sergei'
'Cerca, Nuno'
'Kirillov, Alexander M.'

_publ_section_title
;
 New silver (thio)semicarbazide derivatives: synthesis, structural
 features, and antimicrobial activity
;
_journal_issue 26
_journal_name_full 'New Journal of Chemistry'
_journal_page_first 10924
_journal_page_last 10932
_journal_paper_doi 10.1039/D0NJ02013C
_journal_volume 44
_journal_year 2020
_chemical_formula_sum 'C14 H14 Ag N5 O7'
_chemical_formula_weight 472.17
_space_group_crystal_system triclinic
_space_group_IT_number 2
_space_group_name_Hall '-P 1'
_space_group_name_H-M_alt 'P -1'
_atom_sites_solution_hydrogens mixed
_audit_creation_method SHELXL-2014/7
_audit_update_record
;
2020-04-22 deposited with the CCDC.	2020-05-27 downloaded from the CCDC.
;
_cell_angle_alpha 95.389(16)
_cell_angle_beta 95.673(16)
_cell_angle_gamma 104.311(16)
_cell_formula_units_Z 2
_cell_length_a 8.968(3)
_cell_length_b 9.327(4)
_cell_length_c 11.613(4)
_cell_measurement_reflns_used 3818
_cell_measurement_temperature 293(2)
_cell_measurement_theta_max 26.664
_cell_measurement_theta_min 2.771
_cell_volume 929.5(6)
_computing_cell_refinement 'BRUKER SMART (Bruker, 2014)'
_computing_data_collection 'BRUKER SMART (Bruker, 2014)'
_computing_data_reduction 'BRUKER SAINT (Bruker, 2014)'
_computing_molecular_graphics 'Mercury 4.1.0'
_computing_structure_refinement 'SHELXL-97 (Sheldrick, 2008)'
_computing_structure_solution 'SHELXT 2014/4 (Sheldrick, 2014)'
_diffrn_ambient_temperature 293(2)
_diffrn_measured_fraction_theta_full 0.994
_diffrn_measured_fraction_theta_max 0.972
_diffrn_measurement_device_type 'CCD area detector'
_diffrn_measurement_method 'phi and omega scans'
_diffrn_radiation_monochromator graphite
_diffrn_radiation_source 'fine-focus sealed tube'
_diffrn_radiation_type MoK\a
_diffrn_radiation_wavelength 0.71069
_diffrn_reflns_av_R_equivalents 0.0492
_diffrn_reflns_av_unetI/netI 0.0506
_diffrn_reflns_Laue_measured_fraction_full 0.994
_diffrn_reflns_Laue_measured_fraction_max 0.972
_diffrn_reflns_limit_h_max 11
_diffrn_reflns_limit_h_min -11
_diffrn_reflns_limit_k_max 11
_diffrn_reflns_limit_k_min -11
_diffrn_reflns_limit_l_max 12
_diffrn_reflns_limit_l_min -14
_diffrn_reflns_number 10962
_diffrn_reflns_point_group_measured_fraction_full 0.994
_diffrn_reflns_point_group_measured_fraction_max 0.972
_diffrn_reflns_theta_full 25.242
_diffrn_reflns_theta_max 26.664
_diffrn_reflns_theta_min 2.771
_exptl_absorpt_coefficient_mu 1.131
_exptl_absorpt_correction_T_max 0.935
_exptl_absorpt_correction_T_min 0.805
_exptl_absorpt_correction_type multi-scan
_exptl_absorpt_process_details 'SADABS (Bruker,2014)'
_exptl_crystal_density_diffrn 1.687
_exptl_crystal_density_meas ?
_exptl_crystal_description plate
_exptl_crystal_F_000 472
_exptl_crystal_size_max 0.200
_exptl_crystal_size_mid 0.100
_exptl_crystal_size_min 0.060
_refine_diff_density_max 0.699
_refine_diff_density_min -0.653
_refine_diff_density_rms 0.093
_refine_ls_extinction_method none
_refine_ls_goodness_of_fit_ref 1.059
_refine_ls_hydrogen_treatment mixed
_refine_ls_matrix_type full
_refine_ls_number_parameters 260
_refine_ls_number_reflns 3818
_refine_ls_number_restraints 6
_refine_ls_restrained_S_all 1.062
_refine_ls_R_factor_all 0.0461
_refine_ls_R_factor_gt 0.0397
_refine_ls_shift/su_max 0.001
_refine_ls_shift/su_mean 0.000
_refine_ls_structure_factor_coef Fsqd
_refine_ls_weighting_details 'w=1/[\s^2^(Fo^2^)+(0.0508P)^2^+0.5735P] where P=(Fo^2^+2Fc^2^)/3'
_refine_ls_weighting_scheme calc
_refine_ls_wR_factor_gt 0.1012
_refine_ls_wR_factor_ref 0.1058
_reflns_Friedel_coverage 0.000
_reflns_number_gt 3346
_reflns_number_total 3818
_reflns_threshold_expression 'I > 2\s(I)'
_cod_data_source_file d0nj02013c2.cif
_cod_data_source_block shelx_CCDC1
_cod_depositor_comments
;
The following automatic conversions were performed:

data item '_exptl_crystal_density_meas' value 'not measured' was
changed to '?' -- the value is perceived as not measured.

Automatic conversion script
Id: cif_fix_values 7556 2019-12-06 15:28:31Z antanas 

 Adding full bibliography for 7059649--7059651.cif.

 Adding full bibliography for 7059649--7059651.cif.
;
_cod_original_cell_volume 929.6(6)
_cod_original_formula_sum 'C14 H14 Ag1 N5 O7'
_cod_database_code 7059650
_shelx_shelxl_version_number 2014/7
_shelx_space_group_comment
;
The symmetry employed for this shelxl refinement is uniquely defined
by the following loop, which should always be used as a source of
symmetry information in preference to the above space-group names.
They are only intended as comments.
;
_shelx_estimated_absorpt_t_min 0.805
_shelx_estimated_absorpt_t_max 0.935

loop_
_space_group_symop_operation_xyz
'x, y, z'
'-x, -y, -z'

loop_
_atom_site_label
_atom_site_type_symbol
_atom_site_fract_x
_atom_site_fract_y
_atom_site_fract_z
_atom_site_U_iso_or_equiv
_atom_site_adp_type
_atom_site_occupancy
_atom_site_site_symmetry_order
_atom_site_calc_flag
_atom_site_refinement_flags_posn
_atom_site_refinement_flags_adp
_atom_site_refinement_flags_occupancy
_atom_site_disorder_assembly
_atom_site_disorder_group
Ag1 Ag 0.14978(3) 0.47062(3) 0.42640(2) 0.03844(12) Uani 1 1 d . U . . .
O3 O -0.0868(3) 0.2855(3) 0.2318(2) 0.0488(7) Uani 1 1 d . . . . .
O1W O 0.0296(5) 0.0857(4) 0.3373(3) 0.0638(9) Uani 1 1 d D . . . .
N3 N 0.1343(4) 0.4669(3) 0.2429(2) 0.0352(6) Uani 1 1 d D . . . .
O2 O 0.7123(4) 0.8739(4) -0.1985(3) 0.0737(11) Uani 1 1 d . . . . .
N2 N 0.2323(4) 0.5424(3) 0.1738(2) 0.0372(7) Uani 1 1 d . . . . .
O4 O 0.1635(4) 0.4519(4) 0.6055(3) 0.0566(8) Uani 1 1 d . U . . .
N1 N 0.7307(4) 0.9347(4) -0.0994(3) 0.0505(9) Uani 1 1 d . . . . .
O5 O 0.1101(4) 0.1956(4) 0.5916(3) 0.0674(9) Uani 1 1 d . . . . .
C4 C 0.4460(4) 0.7294(4) 0.1382(3) 0.0358(8) Uani 1 1 d . . . . .
O1 O 0.8261(5) 1.0515(4) -0.0682(3) 0.0916(14) Uani 1 1 d . . . . .
C5 C 0.5563(4) 0.8632(4) 0.1723(3) 0.0392(8) Uani 1 1 d . . . . .
H5 H 0.5676 0.9070 0.2491 0.047 Uiso 1 1 calc R U . . .
C7 C 0.3443(4) 0.6559(4) 0.2196(3) 0.0343(7) Uani 1 1 d . . . . .
C8 C 0.3739(4) 0.7139(4) 0.3458(3) 0.0334(7) Uani 1 1 d . . . . .
C6 C 0.6497(4) 0.9335(4) 0.0966(3) 0.0420(9) Uani 1 1 d . . . . .
H6 H 0.7220 1.0243 0.1210 0.050 Uiso 1 1 calc R U . . .
C1 C 0.6337(4) 0.8659(4) -0.0166(3) 0.0394(8) Uani 1 1 d . . . . .
N4 N 0.0003(6) 0.3470(5) 0.0643(3) 0.0704(13) Uani 1 1 d D . . . .
C14 C 0.0136(5) 0.3612(4) 0.1800(3) 0.0408(8) Uani 1 1 d . . . . .
N5 N 0.1381(4) 0.3310(4) 0.6548(3) 0.0516(9) Uani 1 1 d . . . . .
C9 C 0.4859(4) 0.6754(4) 0.4188(3) 0.0418(9) Uani 1 1 d . . . . .
H9 H 0.5463 0.6169 0.3882 0.050 Uiso 1 1 calc R U . . .
C13 C 0.2888(5) 0.8041(4) 0.3936(3) 0.0445(9) Uani 1 1 d . . . . .
H13 H 0.2146 0.8323 0.3455 0.053 Uiso 1 1 calc R U . . .
C3 C 0.4331(5) 0.6660(5) 0.0223(4) 0.0553(11) Uani 1 1 d . . . . .
H3 H 0.3595 0.5763 -0.0031 0.066 Uiso 1 1 calc R U . . .
C2 C 0.5260(5) 0.7326(5) -0.0542(4) 0.0559(12) Uani 1 1 d . . . . .
H2 H 0.5166 0.6884 -0.1307 0.067 Uiso 1 1 calc R U . . .
C12 C 0.3124(6) 0.8527(5) 0.5109(4) 0.0561(11) Uani 1 1 d . . . . .
H12 H 0.2542 0.9134 0.5415 0.067 Uiso 1 1 calc R U . . .
C10 C 0.5080(5) 0.7237(5) 0.5365(4) 0.0532(11) Uani 1 1 d . . . . .
H10 H 0.5823 0.6965 0.5852 0.064 Uiso 1 1 calc R U . . .
C11 C 0.4206(6) 0.8122(5) 0.5826(4) 0.0558(11) Uani 1 1 d . . . . .
H11 H 0.4354 0.8441 0.6622 0.067 Uiso 1 1 calc R U . . .
O6 O 0.1385(6) 0.3339(6) 0.7853(3) 0.1058(15) Uani 1 1 d . . . . .
H3N H 0.0740 0.5413 0.2440 0.127 Uiso 1 1 d D U . . .
H1W H 0.113(5) 0.076(8) 0.307(5) 0.12(3) Uiso 1 1 d D . . . .
H2N H -0.065(5) 0.264(3) 0.031(4) 0.066(14) Uiso 1 1 d D . . . .
H1N H 0.086(4) 0.373(7) 0.031(5) 0.10(2) Uiso 1 1 d D . . . .
H2W H -0.011(8) 0.161(6) 0.320(6) 0.12(3) Uiso 1 1 d D . . . .

loop_
_atom_site_aniso_label
_atom_site_aniso_U_11
_atom_site_aniso_U_22
_atom_site_aniso_U_33
_atom_site_aniso_U_23
_atom_site_aniso_U_13
_atom_site_aniso_U_12
Ag1 0.04330(19) 0.03875(19) 0.03148(17) 0.00867(12) 0.00848(12) 0.00420(13)
O3 0.0497(16) 0.0432(16) 0.0465(15) 0.0085(12) 0.0135(13) -0.0050(13)
O1W 0.083(3) 0.0485(19) 0.069(2) 0.0253(16) 0.0391(19) 0.0162(18)
N3 0.0396(16) 0.0337(16) 0.0306(14) 0.0049(12) 0.0097(12) 0.0037(13)
O2 0.076(2) 0.087(3) 0.0408(18) -0.0003(17) 0.0250(16) -0.0148(19)
N2 0.0407(17) 0.0356(16) 0.0323(15) 0.0058(12) 0.0097(13) 0.0019(13)
O4 0.0621(19) 0.0583(19) 0.0510(17) 0.0153(14) 0.0120(14) 0.0136(15)
N1 0.049(2) 0.048(2) 0.049(2) 0.0083(16) 0.0130(16) -0.0016(17)
O5 0.076(2) 0.054(2) 0.075(2) 0.0107(17) 0.0246(18) 0.0131(17)
C4 0.0355(19) 0.0338(19) 0.0356(18) 0.0016(14) 0.0070(14) 0.0043(15)
O1 0.108(3) 0.068(2) 0.069(2) -0.0064(19) 0.041(2) -0.039(2)
C5 0.045(2) 0.039(2) 0.0302(17) -0.0014(15) 0.0091(15) 0.0037(16)
C7 0.0347(18) 0.0351(19) 0.0310(17) 0.0029(14) 0.0073(14) 0.0042(15)
C8 0.0333(18) 0.0289(17) 0.0348(18) 0.0015(14) 0.0100(14) 0.0010(14)
C6 0.042(2) 0.036(2) 0.042(2) 0.0015(16) 0.0055(16) 0.0003(16)
C1 0.040(2) 0.039(2) 0.0367(19) 0.0060(15) 0.0119(15) 0.0019(16)
N4 0.083(3) 0.064(3) 0.0332(18) -0.0039(17) 0.0067(19) -0.034(2)
C14 0.044(2) 0.0344(19) 0.0383(19) 0.0068(15) 0.0092(16) -0.0017(16)
N5 0.047(2) 0.064(2) 0.048(2) 0.0160(18) 0.0111(16) 0.0171(18)
C9 0.036(2) 0.044(2) 0.044(2) 0.0022(17) 0.0050(16) 0.0103(17)
C13 0.045(2) 0.046(2) 0.044(2) 0.0014(17) 0.0069(17) 0.0150(18)
C3 0.055(3) 0.053(3) 0.041(2) -0.0107(18) 0.0151(19) -0.016(2)
C2 0.061(3) 0.055(3) 0.037(2) -0.0055(18) 0.0164(19) -0.012(2)
C12 0.063(3) 0.051(3) 0.055(3) -0.011(2) 0.017(2) 0.017(2)
C10 0.050(2) 0.059(3) 0.043(2) 0.005(2) -0.0069(19) 0.006(2)
C11 0.068(3) 0.053(3) 0.036(2) -0.0062(18) 0.005(2) 0.001(2)
O6 0.132(4) 0.137(4) 0.066(3) 0.033(3) 0.018(2) 0.059(3)

loop_
_atom_type_symbol
_atom_type_description
_atom_type_scat_dispersion_real
_atom_type_scat_dispersion_imag
_atom_type_scat_source
C C 0.0033 0.0016 'International Tables Vol C Tables 4.2.6.8 and 6.1.1.4'
H H 0.0000 0.0000 'International Tables Vol C Tables 4.2.6.8 and 6.1.1.4'
Ag Ag -0.8971 1.1015 'International Tables Vol C Tables 4.2.6.8 and 6.1.1.4'
N N 0.0061 0.0033 'International Tables Vol C Tables 4.2.6.8 and 6.1.1.4'
O O 0.0106 0.0060 'International Tables Vol C Tables 4.2.6.8 and 6.1.1.4'

loop_
_geom_angle_atom_site_label_1
_geom_angle_atom_site_label_2
_geom_angle_atom_site_label_3
_geom_angle
_geom_angle_site_symmetry_1
_geom_angle_site_symmetry_3
_geom_angle_publ_flag
O4 Ag1 N3 174.41(11) . . ?
H1W O1W H2W 119(6) . . ?
N2 N3 C14 112.3(3) . . ?
N2 N3 Ag1 131.5(2) . . ?
C14 N3 Ag1 115.9(2) . . ?
N2 N3 H3N 92.0(3) . . ?
C14 N3 H3N 91.8(3) . . ?
Ag1 N3 H3N 91.94(19) . . ?
C7 N2 N3 119.7(3) . . ?
N5 O4 Ag1 127.6(3) . . ?
O1 N1 O2 121.9(4) . . ?
O1 N1 C1 119.2(4) . . ?
O2 N1 C1 118.9(3) . . ?
C5 C4 C3 117.4(4) . . ?
C5 C4 C7 121.8(3) . . ?
C3 C4 C7 120.8(3) . . ?
C6 C5 C4 122.2(3) . . ?
C6 C5 H5 118.9 . . ?
C4 C5 H5 118.9 . . ?
N2 C7 C4 115.9(3) . . ?
N2 C7 C8 124.2(3) . . ?
C4 C7 C8 119.8(3) . . ?
C13 C8 C9 118.5(3) . . ?
C13 C8 C7 121.1(3) . . ?
C9 C8 C7 120.4(3) . . ?
C5 C6 C1 118.4(3) . . ?
C5 C6 H6 120.8 . . ?
C1 C6 H6 120.8 . . ?
C2 C1 C6 121.4(4) . . ?
C2 C1 N1 118.1(3) . . ?
C6 C1 N1 120.5(3) . . ?
C14 N4 H2N 113(3) . . ?
C14 N4 H1N 118(4) . . ?
H2N N4 H1N 115(5) . . ?
O3 C14 N4 121.1(4) . . ?
O3 C14 N3 119.3(3) . . ?
N4 C14 N3 119.5(3) . . ?
O4 N5 O5 121.3(3) . . ?
O4 N5 O6 121.8(4) . . ?
O5 N5 O6 116.9(4) . . ?
C10 C9 C8 120.2(4) . . ?
C10 C9 H9 119.9 . . ?
C8 C9 H9 119.9 . . ?
C12 C13 C8 121.0(4) . . ?
C12 C13 H13 119.5 . . ?
C8 C13 H13 119.5 . . ?
C2 C3 C4 121.6(4) . . ?
C2 C3 H3 119.2 . . ?
C4 C3 H3 119.2 . . ?
C3 C2 C1 119.0(4) . . ?
C3 C2 H2 120.5 . . ?
C1 C2 H2 120.5 . . ?
C11 C12 C13 120.3(4) . . ?
C11 C12 H12 119.8 . . ?
C13 C12 H12 119.8 . . ?
C9 C10 C11 120.4(4) . . ?
C9 C10 H10 119.8 . . ?
C11 C10 H10 119.8 . . ?
C12 C11 C10 119.6(4) . . ?
C12 C11 H11 120.2 . . ?
C10 C11 H11 120.2 . . ?

loop_
_geom_bond_atom_site_label_1
_geom_bond_atom_site_label_2
_geom_bond_distance
_geom_bond_site_symmetry_2
_geom_bond_publ_flag
Ag1 O4 2.098(3) . ?
Ag1 N3 2.118(3) . ?
O3 C14 1.243(4) . ?
O1W H1W 0.88(2) . ?
O1W H2W 0.89(2) . ?
N3 N2 1.362(4) . ?
N3 C14 1.363(5) . ?
N3 H3N 0.979(3) . ?
O2 N1 1.212(5) . ?
N2 C7 1.294(5) . ?
O4 N5 1.292(5) . ?
N1 O1 1.205(5) . ?
N1 C1 1.449(5) . ?
O5 N5 1.353(5) . ?
C4 C5 1.382(5) . ?
C4 C3 1.400(5) . ?
C4 C7 1.476(5) . ?
C5 C6 1.374(5) . ?
C5 H5 0.9300 . ?
C7 C8 1.488(5) . ?
C8 C13 1.383(5) . ?
C8 C9 1.386(5) . ?
C6 C1 1.381(5) . ?
C6 H6 0.9300 . ?
C1 C2 1.375(5) . ?
N4 C14 1.328(5) . ?
N4 H2N 0.876(19) . ?
N4 H1N 0.88(2) . ?
N5 O6 1.513(5) . ?
C9 C10 1.378(6) . ?
C9 H9 0.9300 . ?
C13 C12 1.373(6) . ?
C13 H13 0.9300 . ?
C3 C2 1.366(6) . ?
C3 H3 0.9300 . ?
C2 H2 0.9300 . ?
C12 C11 1.364(7) . ?
C12 H12 0.9300 . ?
C10 C11 1.380(7) . ?
C10 H10 0.9300 . ?
C11 H11 0.9300 . ?
